data_4020388
loop_
_publ_author_name
'Christian B. Nielsen'
'Mette Johnsen'
'Jacob Arnbjerg'
'Michael Pittelkow'
'Sean P. McIlroy'
'Peter R. Ogilby'
'Mikkel J\/orgensen'

_publ_section_title
;
 Synthesis and Characterization of Water-Soluble
 Phenylene-Vinylene-Based Singlet Oxygen
 Sensitizers for Two-Photon Excitation
;
_journal_name_full 'Journal of Organic Chemistry'
_journal_page_first 7065
_journal_page_last 7079
_journal_paper_doi 10.1021/jo050507y
_journal_volume 70
_journal_year 2005
_chemical_formula_moiety
;
C22 H18 Br4 N2, 2(C H3 O4 S)
;
_chemical_formula_sum 'C24 H24 Br4 N2 O8 S2'
_chemical_formula_weight 852.21
_chemical_melting_point_gt 523.15
_chemical_name_common
;
E,E-2,3,4,5-Tetrabromo-1,4-Bis-
[2-(N-methyl-pyridininium)-vinyl]-benzene methylsulfate
;
_space_group_IT_number 14
_symmetry_cell_setting monoclinic
_symmetry_space_group_name_Hall '-P 2ybc'
_symmetry_space_group_name_H-M 'P 1 21/c 1'
_cell_angle_alpha 90.000(5)
_cell_angle_beta 102.592(6)
_cell_angle_gamma 90.000(10)
_cell_formula_units_Z 2
_cell_length_a 14.9140(13)
_cell_length_b 8.4750(11)
_cell_length_c 11.9150(6)
_cell_measurement_temperature 122(2)
_cell_volume 1469.8(2)
_diffrn_ambient_temperature 122(2)
_exptl_crystal_density_diffrn 1.926
_cod_depositor_comments
;
The following automatic conversions were performed:
'_symmetry_cell_setting' value 'Monoclinic' changed to 'monoclinic'
according to '/home/saulius/struct/CIF-dictionaries/cif_core.dic'
dictionary named 'cif_core.dic' version 2.4.1 from 2010-06-29.

Automatic conversion script
Id: cif_fix_enum 1527 2010-12-29 10:47:43Z saulius 

The following automatic conversions were performed:

'_chemical_melting_point' tag was changed to
'_chemical_melting_point_gt' since the value was specified 'more
than' ('>') a certain temperature. The value '>250 \%' was changed to
'523.15' - it was converted from degrees Celsius(C) to Kelvins(K).

Automatic conversion script
Id: cif_fix_values 1646 2011-03-28 12:23:43Z adriana 
;
_cod_original_sg_symbol_H-M 'P 21/c'
_cod_database_code 4020388

loop_
_symmetry_equiv_pos_as_xyz
'x, y, z'
'-x, y+1/2, -z+1/2'
'-x, -y, -z'
'x, -y-1/2, z-1/2'

loop_
_atom_site_label
_atom_site_type_symbol
_atom_site_fract_x
_atom_site_fract_y
_atom_site_fract_z
_atom_site_U_iso_or_equiv
_atom_site_adp_type
_atom_site_occupancy
_atom_site_symmetry_multiplicity
_atom_site_calc_flag
_atom_site_refinement_flags
_atom_site_disorder_assembly
_atom_site_disorder_group
Br13 Br 0.317508(15) 0.49941(3) -0.21102(2) 0.02371(9) Uani 1 1 d . . .
Br14 Br 0.520141(16) 0.58860(4) -0.26113(2) 0.03417(11) Uani 1 1 d . . .
S15 S 0.15221(4) 0.48365(7) 0.45251(5) 0.01694(13) Uani 1 1 d . . .
O17 O 0.06602(14) 0.5583(3) 0.40225(18) 0.0346(5) Uani 1 1 d . . .
C4 C 0.14673(15) 0.3768(3) 0.12703(19) 0.0166(4) Uani 1 1 d . . .
H5 H 0.1831 0.2858 0.1233 0.020 Uiso 1 1 calc R . .
O18 O 0.17509(13) 0.48518(19) 0.57746(15) 0.0208(4) Uani 1 1 d . . .
C10 C 0.41174(15) 0.4713(3) 0.0227(2) 0.0182(5) Uani 1 1 d . . .
N2 N 0.00571(13) 0.4890(2) 0.14764(17) 0.0150(4) Uani 1 1 d . . .
C8 C 0.27627(15) 0.5498(3) 0.0979(2) 0.0185(4) Uani 1 1 d . . .
H9 H 0.3078 0.6448 0.1240 0.022 Uiso 1 1 calc R . .
C12 C 0.50930(17) 0.5321(3) -0.1111(2) 0.0197(5) Uani 1 1 d . . .
C1 C -0.08694(15) 0.4701(3) 0.1717(2) 0.0197(5) Uani 1 1 d . . .
H12A H -0.0825 0.4733 0.2550 0.024 Uiso 1 1 calc R . .
H12B H -0.1129 0.3686 0.1413 0.024 Uiso 1 1 calc R . .
H12C H -0.1268 0.5559 0.1349 0.024 Uiso 1 1 calc R . .
C11 C 0.42259(16) 0.5017(3) -0.0891(2) 0.0188(5) Uani 1 1 d . . .
C3 C 0.05763(15) 0.3607(3) 0.14122(19) 0.0167(4) Uani 1 1 d . . .
H14 H 0.0328 0.2584 0.1465 0.020 Uiso 1 1 calc R . .
O16 O 0.16452(14) 0.3306(2) 0.40499(16) 0.0275(4) Uani 1 1 d . . .
C7 C 0.03902(16) 0.6354(3) 0.14025(19) 0.0168(4) Uani 1 1 d . . .
H16 H 0.0011 0.7243 0.1447 0.020 Uiso 1 1 calc R . .
C5 C 0.18320(15) 0.5267(3) 0.11822(19) 0.0157(4) Uani 1 1 d . . .
O19 O 0.22315(15) 0.6017(3) 0.41229(19) 0.0341(5) Uani 1 1 d . . .
C9 C 0.31823(15) 0.4442(3) 0.0447(2) 0.0186(4) Uani 1 1 d . . .
H20 H 0.2876 0.3480 0.0198 0.022 Uiso 1 1 calc R . .
C6 C 0.12766(15) 0.6576(3) 0.12633(19) 0.0169(4) Uani 1 1 d . . .
H21 H 0.1509 0.7614 0.1223 0.020 Uiso 1 1 calc R . .
C20 C 0.3175(2) 0.5548(5) 0.4422(4) 0.0498(9) Uani 1 1 d . . .
H22A H 0.3373 0.5473 0.5261 0.060 Uiso 1 1 calc R . .
H22B H 0.3552 0.6331 0.4134 0.060 Uiso 1 1 calc R . .
H22C H 0.3246 0.4518 0.4078 0.060 Uiso 1 1 calc R . .

loop_
_atom_site_aniso_label
_atom_site_aniso_U_11
_atom_site_aniso_U_22
_atom_site_aniso_U_33
_atom_site_aniso_U_23
_atom_site_aniso_U_13
_atom_site_aniso_U_12
Br13 0.01106(12) 0.04161(17) 0.01685(14) -0.00024(9) -0.00047(9) -0.00144(9)
Br14 0.01669(13) 0.0677(2) 0.01795(14) 0.00915(12) 0.00332(9) -0.00317(12)
S15 0.0173(3) 0.0180(3) 0.0136(3) -0.00023(19) -0.0008(2) 0.0014(2)
O17 0.0286(10) 0.0444(12) 0.0258(10) 0.0021(9) -0.0048(8) 0.0159(9)
C4 0.0153(10) 0.0204(11) 0.0142(10) 0.0001(8) 0.0033(8) 0.0008(8)
O18 0.0254(9) 0.0192(8) 0.0148(8) -0.0006(6) -0.0018(7) 0.0016(6)
C10 0.0096(9) 0.0263(12) 0.0182(12) -0.0020(9) 0.0022(8) 0.0006(8)
N2 0.0110(8) 0.0227(10) 0.0113(8) -0.0002(7) 0.0022(7) -0.0019(7)
C8 0.0118(10) 0.0232(11) 0.0206(11) -0.0003(9) 0.0041(8) -0.0043(9)
C12 0.0164(11) 0.0304(12) 0.0123(10) -0.0003(9) 0.0031(8) -0.0008(9)
C1 0.0112(10) 0.0303(12) 0.0187(11) 0.0019(9) 0.0052(8) -0.0025(9)
C11 0.0110(10) 0.0271(12) 0.0169(11) -0.0022(9) -0.0001(8) -0.0008(8)
C3 0.0179(10) 0.0182(11) 0.0139(10) -0.0004(8) 0.0031(8) -0.0029(8)
O16 0.0396(10) 0.0222(9) 0.0204(9) -0.0042(7) 0.0058(8) 0.0007(8)
C7 0.0179(10) 0.0183(11) 0.0146(10) -0.0002(8) 0.0044(8) 0.0012(8)
C5 0.0136(10) 0.0219(11) 0.0107(10) -0.0017(8) 0.0009(8) -0.0008(8)
O19 0.0363(11) 0.0349(11) 0.0309(11) 0.0059(8) 0.0070(9) -0.0108(9)
C9 0.0113(10) 0.0268(12) 0.0176(11) -0.0009(9) 0.0030(8) -0.0042(9)
C6 0.0182(10) 0.0181(11) 0.0148(10) -0.0012(8) 0.0046(8) -0.0034(8)
C20 0.0290(16) 0.074(3) 0.049(2) 0.0043(19) 0.0138(14) -0.0140(17)

loop_
_geom_bond_atom_site_label_1
_geom_bond_atom_site_label_2
_geom_bond_distance
_geom_bond_site_symmetry_2
_geom_bond_publ_flag
Br13 C11 1.891(2) . ?
Br14 C12 1.891(2) . ?
S15 O17 1.4406(19) . ?
S15 O16 1.4428(19) . ?
S15 O18 1.4532(18) . ?
S15 O19 1.603(2) . ?
C4 C3 1.383(3) . ?
C4 C5 1.394(3) . ?
C4 H5 0.9500 . ?
C10 C12 1.399(3) 3_665 ?
C10 C11 1.400(3) . ?
C10 C9 1.492(3) . ?
N2 C3 1.347(3) . ?
N2 C7 1.347(3) . ?
N2 C1 1.480(3) . ?
C8 C9 1.329(4) . ?
C8 C5 1.473(3) . ?
C8 H9 0.9500 . ?
C12 C11 1.398(3) . ?
C12 C10 1.399(3) 3_665 ?
C1 H12A 0.9800 . ?
C1 H12B 0.9800 . ?
C1 H12C 0.9800 . ?
C3 H14 0.9500 . ?
C7 C6 1.381(3) . ?
C7 H16 0.9500 . ?
C5 C6 1.401(3) . ?
O19 C20 1.430(4) . ?
C9 H20 0.9500 . ?
C6 H21 0.9500 . ?
C20 H22A 0.9800 . ?
C20 H22B 0.9800 . ?
C20 H22C 0.9800 . ?
